data_1536082
loop_
_publ_author_name
'Nockemann, P.'
'Meyer, G.'

_publ_section_title
;
 Zwei Mercuri-Ammin-Komplexe: (Hg (N H3)2) (Hg Cl3)2 und (Hg (N H3)4) (Cl
 O4)2
;
_journal_name_full 'Zeitschrift fuer Anorganische und Allgemeine Chemie'
_journal_page_first 123
_journal_page_last 128
_journal_volume 629
_journal_year 2003
_chemical_formula_sum 'Cl6 H6 Hg3 N2'
_chemical_name_systematic '(Hg (N H3)2) (Hg Cl3)2'
_space_group_IT_number 53
_symmetry_space_group_name_Hall '-P 2ac 2'
_symmetry_space_group_name_H-M 'P m n a'
_cell_angle_alpha 90
_cell_angle_beta 90
_cell_angle_gamma 90
_cell_formula_units_Z 2
_cell_length_a 5.9188
_cell_length_b 8.0031
_cell_length_c 12.433
_cell_volume 588.936
_citation_journal_id_ASTM ZAACAB
_cod_data_source_file Nockemann_ZAACAB_2003_856.cif
_cod_data_source_block H6Cl6Hg3N2
_cod_original_cell_volume 588.9357
_cod_original_formula_sum 'H6 Cl6 Hg3 N2'
_cod_database_code 1536082

loop_
_symmetry_equiv_pos_as_xyz
x,y,z
-x+1/2,-y,z+1/2
x,-y,-z
-x+1/2,y,-z+1/2
-x,-y,-z
x-1/2,y,-z-1/2
-x,y,z
x-1/2,-y,z-1/2

loop_
_atom_site_label
_atom_site_type_symbol
_atom_site_fract_x
_atom_site_fract_y
_atom_site_fract_z
_atom_site_occupancy
_atom_site_U_iso_or_equiv
N1 N-3 0 -0.17 0.1259 1 0.0
Cl2 Cl-1 0 0.6393 0.3793 1 0.0
Hg1 Hg+2 0 0.34761 0.35235 1 0.0
Cl1 Cl-1 0 0.0536 0.3661 1 0.0
Cl3 Cl-1 0 0.3443 0.1272 1 0.0
Hg2 Hg+2 0 0 0 1 0.0
